data_4334591
loop_
_publ_author_name
'Hakikulla H. Shah'
'Rayya A. Al-Balushi'
'Mohammed K. Al-Suti'
'Muhammad S. Khan'
'Christopher H. Woodall'
'Kieran C. Molloy'
'Paul R. Raithby'
'Thomas P. Robinson'
'Sara E. C. Dale'
'Frank Marken'

_publ_section_title
;
 Long-Range Intramolecular Electronic Communication in
 Bis(ferrocenylethynyl) Complexes Incorporating Conjugated Heterocyclic
 Spacers: Synthesis, Crystallography, and Electrochemistry
;
_journal_name_full 'Inorganic Chemistry'
_journal_page_first 4898
_journal_page_last 4908
_journal_paper_doi 10.1021/ic3024887
_journal_volume 52
_journal_year 2013
_chemical_formula_moiety 'C20 H11 Br Fe S3'
_chemical_formula_sum 'C20 H11 Br Fe S3'
_chemical_formula_weight 483.23
_chemical_name_systematic
;
 ?
;
_space_group_crystal_system triclinic
_space_group_IT_number 2
_space_group_name_Hall '-P 1'
_space_group_name_H-M_alt 'P -1'
_symmetry_space_group_name_Hall '-P 1'
_symmetry_space_group_name_H-M 'P -1'
_atom_sites_solution_hydrogens geom
_atom_sites_solution_primary direct
_atom_sites_solution_secondary difmap
_audit_conform_dict_location ftp://ftp.iucr.org/pub/cif_core.dic
_audit_conform_dict_name cif_core.dic
_audit_conform_dict_version 2.4
_audit_creation_date 2011-12-06T21:50:16-00:00
_audit_creation_method 'WinGX routine CIF_UPDATE'
_cell_angle_alpha 77.054(5)
_cell_angle_beta 86.042(5)
_cell_angle_gamma 87.945(5)
_cell_formula_units_Z 2
_cell_length_a 7.867(5)
_cell_length_b 10.000(5)
_cell_length_c 11.548(5)
_cell_measurement_reflns_used 5130
_cell_measurement_temperature 293(2)
_cell_measurement_theta_max 29.5445
_cell_measurement_theta_min 3.0508
_cell_volume 883.1(8)
_computing_cell_refinement
;
        CrysAlisPro, Agilent Technologies,
        Version 1.171.35.11 (release 16-05-2011 CrysAlis171 .NET)
        (compiled May 16 2011,17:55:39)
;
_computing_data_collection
;
        CrysAlisPro, Agilent Technologies,
        Version 1.171.35.11 (release 16-05-2011 CrysAlis171 .NET)
        (compiled May 16 2011,17:55:39)
;
_computing_data_reduction
;
        CrysAlisPro, Agilent Technologies,
        Version 1.171.35.11 (release 16-05-2011 CrysAlis171 .NET)
        (compiled May 16 2011,17:55:39)
;
_computing_structure_refinement 'SHELXL-97 (Sheldrick, 1997)'
_diffrn_ambient_temperature 293(2)
_diffrn_detector_area_resol_mean 10.3795
_diffrn_measured_fraction_theta_full 0.999
_diffrn_measured_fraction_theta_max 0.895
_diffrn_measurement_device_type 'Xcalibur, Atlas, Gemini ultra'
_diffrn_measurement_method '\w scans'
_diffrn_radiation_monochromator graphite
_diffrn_radiation_type MoK\a
_diffrn_radiation_wavelength 0.71073
_diffrn_reflns_av_R_equivalents 0.045
_diffrn_reflns_av_unetI/netI 0.0513
_diffrn_reflns_limit_h_max 10
_diffrn_reflns_limit_h_min -10
_diffrn_reflns_limit_k_max 13
_diffrn_reflns_limit_k_min -13
_diffrn_reflns_limit_l_max 15
_diffrn_reflns_limit_l_min -15
_diffrn_reflns_number 15957
_diffrn_reflns_theta_full 25.00
_diffrn_reflns_theta_max 29.61
_diffrn_reflns_theta_min 3.06
_exptl_absorpt_coefficient_mu 3.47
_exptl_absorpt_correction_T_max 1.00000
_exptl_absorpt_correction_T_min 0.75803
_exptl_absorpt_correction_type multi-scan
_exptl_absorpt_process_details
;
CrysAlisPro, Agilent Technologies,
Version 1.171.35.11 (release 16-05-2011 CrysAlis171 .NET)
(compiled May 16 2011,17:55:39)
empirical absorption correction using spherical harmonics,
 implemented in SCALE3 ABSPACK scaling algorithm.
;
_exptl_crystal_colour brown
_exptl_crystal_density_diffrn 1.817
_exptl_crystal_description block
_exptl_crystal_F_000 480
_exptl_crystal_size_max 0.3
_exptl_crystal_size_mid 0.2
_exptl_crystal_size_min 0.1
_refine_diff_density_max 0.782
_refine_diff_density_min -0.786
_refine_diff_density_rms 0.11
_refine_ls_extinction_method none
_refine_ls_goodness_of_fit_ref 1.024
_refine_ls_hydrogen_treatment constr
_refine_ls_matrix_type full
_refine_ls_number_parameters 226
_refine_ls_number_reflns 4434
_refine_ls_number_restraints 0
_refine_ls_restrained_S_all 1.024
_refine_ls_R_factor_all 0.0686
_refine_ls_R_factor_gt 0.0422
_refine_ls_shift/su_max 0.001
_refine_ls_shift/su_mean 0
_refine_ls_structure_factor_coef Fsqd
_refine_ls_weighting_details 'calc w=1/[\s^2^(Fo^2^)+(0.0434P)^2^+1.1920P] where P=(Fo^2^+2Fc^2^)/3'
_refine_ls_weighting_scheme calc
_refine_ls_wR_factor_gt 0.0929
_refine_ls_wR_factor_ref 0.1043
_reflns_number_gt 3292
_reflns_number_total 4434
_reflns_threshold_expression >2sigma(I)
_cod_data_source_file ic3024887_si_001_5.cif
_cod_data_source_block p11prr148
_cod_database_code 4334591

loop_
_symmetry_equiv_pos_as_xyz
'x, y, z'
'-x, -y, -z'

loop_
_atom_site_label
_atom_site_type_symbol
_atom_site_fract_x
_atom_site_fract_y
_atom_site_fract_z
_atom_site_U_iso_or_equiv
_atom_site_adp_type
_atom_site_occupancy
_atom_site_symmetry_multiplicity
_atom_site_calc_flag
_atom_site_refinement_flags
C1 C 0.2288(5) 0.9427(5) -0.3415(4) 0.0397(10) Uani 1 1 d .
H1 H 0.2317 0.9106 -0.4112 0.048 Uiso 1 1 calc R
C2 C 0.1336(5) 0.8874(4) -0.2343(4) 0.0329(9) Uani 1 1 d .
H2 H 0.0629 0.8122 -0.2209 0.040 Uiso 1 1 calc R
C3 C 0.1645(5) 0.9670(4) -0.1506(4) 0.0323(9) Uani 1 1 d .
H3 H 0.1175 0.9534 -0.0729 0.039 Uiso 1 1 calc R
C4 C 0.2794(5) 1.0704(4) -0.2067(4) 0.0347(9) Uani 1 1 d .
H4 H 0.3212 1.1368 -0.1718 0.042 Uiso 1 1 calc R
C5 C 0.3200(5) 1.0565(4) -0.3236(4) 0.0393(10) Uani 1 1 d .
H5 H 0.3933 1.1116 -0.3796 0.047 Uiso 1 1 calc R
C6 C 0.5510(5) 0.7335(4) -0.2453(4) 0.0347(9) Uani 1 1 d .
H6 H 0.5518 0.6971 -0.3127 0.042 Uiso 1 1 calc R
C7 C 0.4591(5) 0.6830(4) -0.1364(3) 0.0302(8) Uani 1 1 d .
H7 H 0.3894 0.6070 -0.1192 0.036 Uiso 1 1 calc R
C8 C 0.4913(4) 0.7687(4) -0.0564(3) 0.0252(8) Uani 1 1 d .
C9 C 0.6060(4) 0.8731(4) -0.1186(3) 0.0280(8) Uani 1 1 d .
H9 H 0.6486 0.9430 -0.0885 0.034 Uiso 1 1 calc R
C10 C 0.6424(5) 0.8496(4) -0.2347(4) 0.0354(10) Uani 1 1 d .
H10 H 0.7142 0.9017 -0.2939 0.043 Uiso 1 1 calc R
C11 C 0.4180(4) 0.7547(4) 0.0628(3) 0.0253(8) Uani 1 1 d .
C12 C 0.3570(4) 0.7437(4) 0.1609(3) 0.0253(8) Uani 1 1 d .
C13 C 0.2795(4) 0.7232(4) 0.2788(3) 0.0254(8) Uani 1 1 d .
C14 C 0.1290(4) 0.7769(4) 0.3175(3) 0.0245(8) Uani 1 1 d .
H14 H 0.0632 0.8435 0.2698 0.029 Uiso 1 1 calc R
C15 C 0.0856(4) 0.7184(4) 0.4392(3) 0.0235(7) Uani 1 1 d .
C16 C 0.2042(4) 0.6219(4) 0.4921(3) 0.0230(7) Uani 1 1 d .
C17 C 0.1542(4) 0.5596(3) 0.6111(3) 0.0212(7) Uani 1 1 d .
C18 C -0.0028(4) 0.6080(3) 0.6471(3) 0.0229(7) Uani 1 1 d .
C19 C -0.0601(5) 0.5441(4) 0.7649(3) 0.0251(8) Uani 1 1 d .
H19 H -0.1627 0.5644 0.8029 0.030 Uiso 1 1 calc R
C20 C 0.0568(5) 0.4490(4) 0.8138(3) 0.0257(8) Uani 1 1 d .
Fe1 Fe 0.38722(6) 0.88175(5) -0.20541(4) 0.02213(13) Uani 1 1 d .
Br1 Br 0.04345(5) 0.33174(4) 0.96473(3) 0.03669(13) Uani 1 1 d .
S1 S 0.37145(11) 0.60177(10) 0.39305(8) 0.0275(2) Uani 1 1 d .
S2 S 0.23531(11) 0.43383(9) 0.72211(8) 0.0262(2) Uani 1 1 d .
S3 S -0.09062(11) 0.73334(9) 0.53565(8) 0.0263(2) Uani 1 1 d .

loop_
_atom_site_aniso_label
_atom_site_aniso_U_11
_atom_site_aniso_U_22
_atom_site_aniso_U_33
_atom_site_aniso_U_23
_atom_site_aniso_U_13
_atom_site_aniso_U_12
C1 0.039(2) 0.047(3) 0.032(2) -0.0030(19) -0.0165(19) 0.003(2)
C2 0.0260(19) 0.031(2) 0.041(2) -0.0037(18) -0.0128(17) -0.0026(16)
C3 0.0239(18) 0.032(2) 0.041(2) -0.0090(18) -0.0066(17) 0.0112(16)
C4 0.030(2) 0.0220(18) 0.053(3) -0.0070(18) -0.0172(19) 0.0075(16)
C5 0.032(2) 0.034(2) 0.044(3) 0.0128(19) -0.0132(18) -0.0022(18)
C6 0.039(2) 0.035(2) 0.031(2) -0.0135(18) 0.0002(17) 0.0124(18)
C7 0.035(2) 0.0199(18) 0.035(2) -0.0054(16) -0.0039(17) 0.0066(16)
C8 0.0223(17) 0.0256(18) 0.0264(19) -0.0029(15) -0.0062(15) 0.0076(15)
C9 0.0193(17) 0.0300(19) 0.033(2) -0.0030(16) -0.0082(15) 0.0046(15)
C10 0.0246(19) 0.043(2) 0.034(2) -0.0016(19) 0.0061(16) 0.0093(18)
C11 0.0223(17) 0.0238(18) 0.029(2) -0.0026(15) -0.0102(15) 0.0030(15)
C12 0.0222(17) 0.0258(18) 0.026(2) -0.0008(15) -0.0081(15) 0.0001(15)
C13 0.0243(18) 0.0270(18) 0.0240(18) -0.0021(15) -0.0054(14) -0.0022(15)
C14 0.0260(18) 0.0242(18) 0.0234(18) -0.0038(15) -0.0078(15) 0.0014(15)
C15 0.0235(17) 0.0240(18) 0.0237(18) -0.0064(15) -0.0051(14) 0.0019(14)
C16 0.0213(17) 0.0241(17) 0.0237(18) -0.0054(15) -0.0032(14) 0.0029(14)
C17 0.0220(17) 0.0205(16) 0.0219(17) -0.0050(14) -0.0081(14) 0.0036(14)
C18 0.0247(18) 0.0201(17) 0.0245(18) -0.0056(14) -0.0058(14) 0.0034(14)
C19 0.0243(18) 0.0276(19) 0.0222(18) -0.0033(15) -0.0014(14) 0.0036(15)
C20 0.0272(18) 0.0288(19) 0.0198(17) -0.0028(15) -0.0015(14) -0.0003(15)
Fe1 0.0228(3) 0.0209(3) 0.0223(3) -0.0037(2) -0.0049(2) 0.0034(2)
Br1 0.0425(2) 0.0360(2) 0.0270(2) 0.00144(17) -0.00127(17) 0.00585(18)
S1 0.0204(4) 0.0340(5) 0.0248(5) -0.0004(4) -0.0023(4) 0.0055(4)
S2 0.0232(4) 0.0277(5) 0.0251(5) -0.0010(4) -0.0044(4) 0.0066(4)
S3 0.0247(4) 0.0289(5) 0.0238(5) -0.0035(4) -0.0039(4) 0.0091(4)

loop_
_atom_type_symbol
_atom_type_description
_atom_type_scat_dispersion_real
_atom_type_scat_dispersion_imag
_atom_type_scat_source
C C 0.0033 0.0016 'International Tables Vol C Tables 4.2.6.8 and 6.1.1.4'
H H 0 0 'International Tables Vol C Tables 4.2.6.8 and 6.1.1.4'
Fe Fe 0.3463 0.8444 'International Tables Vol C Tables 4.2.6.8 and 6.1.1.4'
Br Br -0.2901 2.4595 'International Tables Vol C Tables 4.2.6.8 and 6.1.1.4'
S S 0.1246 0.1234 'International Tables Vol C Tables 4.2.6.8 and 6.1.1.4'

loop_
_geom_angle_atom_site_label_1
_geom_angle_atom_site_label_2
_geom_angle_atom_site_label_3
_geom_angle
C2 C1 C5 107.8(4)
C2 C1 Fe1 69.7(2)
C5 C1 Fe1 69.4(2)
C1 C2 C3 108.0(4)
C1 C2 Fe1 69.9(2)
C3 C2 Fe1 69.7(2)
C4 C3 C2 107.7(4)
C4 C3 Fe1 69.6(2)
C2 C3 Fe1 69.6(2)
C5 C4 C3 108.7(4)
C5 C4 Fe1 70.0(2)
C3 C4 Fe1 70.0(2)
C4 C5 C1 107.8(4)
C4 C5 Fe1 69.8(2)
C1 C5 Fe1 69.7(2)
C7 C6 C10 108.3(3)
C7 C6 Fe1 70.0(2)
C10 C6 Fe1 69.6(2)
C6 C7 C8 108.3(3)
C6 C7 Fe1 69.7(2)
C8 C7 Fe1 69.3(2)
C7 C8 C11 126.0(3)
C7 C8 C9 107.5(3)
C11 C8 C9 126.4(3)
C7 C8 Fe1 69.6(2)
C11 C8 Fe1 125.1(2)
C9 C8 Fe1 69.4(2)
C10 C9 C8 107.3(4)
C10 C9 Fe1 69.6(2)
C8 C9 Fe1 69.4(2)
C9 C10 C6 108.6(3)
C9 C10 Fe1 69.7(2)
C6 C10 Fe1 69.6(2)
C12 C11 C8 179.6(4)
C11 C12 C13 176.7(4)
C14 C13 C12 129.0(3)
C14 C13 S1 112.0(3)
C12 C13 S1 118.8(3)
C13 C14 C15 111.8(3)
C16 C15 C14 113.6(3)
C16 C15 S3 112.2(3)
C14 C15 S3 134.1(3)
C15 C16 C17 112.7(3)
C15 C16 S1 111.5(3)
C17 C16 S1 135.7(3)
C18 C17 C16 112.3(3)
C18 C17 S2 111.4(3)
C16 C17 S2 136.3(3)
C17 C18 C19 113.9(3)
C17 C18 S3 112.6(3)
C19 C18 S3 133.5(3)
C20 C19 C18 109.9(3)
C19 C20 S2 114.8(3)
C19 C20 Br1 127.9(3)
S2 C20 Br1 117.3(2)
C4 Fe1 C10 123.32(17)
C4 Fe1 C6 160.41(17)
C10 Fe1 C6 40.77(17)
C4 Fe1 C9 106.15(16)
C10 Fe1 C9 40.74(16)
C6 Fe1 C9 68.87(17)
C4 Fe1 C5 40.22(18)
C10 Fe1 C5 107.34(17)
C6 Fe1 C5 124.66(18)
C9 Fe1 C5 120.30(16)
C4 Fe1 C8 120.86(16)
C10 Fe1 C8 68.65(15)
C6 Fe1 C8 68.66(15)
C9 Fe1 C8 41.21(15)
C5 Fe1 C8 156.06(17)
C4 Fe1 C2 68.16(16)
C10 Fe1 C2 158.12(17)
C6 Fe1 C2 122.77(17)
C9 Fe1 C2 160.28(16)
C5 Fe1 C2 68.37(16)
C8 Fe1 C2 124.13(16)
C4 Fe1 C7 157.44(17)
C10 Fe1 C7 68.23(16)
C6 Fe1 C7 40.26(16)
C9 Fe1 C7 69.04(16)
C5 Fe1 C7 161.30(18)
C8 Fe1 C7 41.09(15)
C2 Fe1 C7 108.55(16)
C4 Fe1 C3 40.46(16)
C10 Fe1 C3 159.57(17)
C6 Fe1 C3 158.07(17)
C9 Fe1 C3 122.90(16)
C5 Fe1 C3 68.10(17)
C8 Fe1 C3 106.97(16)
C2 Fe1 C3 40.67(16)
C7 Fe1 C3 122.43(16)
C4 Fe1 C1 68.11(18)
C10 Fe1 C1 122.32(18)
C6 Fe1 C1 108.62(18)
C9 Fe1 C1 156.88(17)
C5 Fe1 C1 40.91(17)
C8 Fe1 C1 161.12(17)
C2 Fe1 C1 40.43(16)
C7 Fe1 C1 124.84(18)
C3 Fe1 C1 68.17(18)
C16 S1 C13 91.16(17)
C17 S2 C20 90.09(17)
C15 S3 C18 90.26(17)

loop_
_geom_bond_atom_site_label_1
_geom_bond_atom_site_label_2
_geom_bond_distance
C1 C2 1.412(6)
C1 C5 1.428(6)
C1 Fe1 2.045(4)
C2 C3 1.420(6)
C2 Fe1 2.043(4)
C3 C4 1.411(6)
C3 Fe1 2.044(4)
C4 C5 1.402(6)
C4 Fe1 2.038(4)
C5 Fe1 2.040(4)
C6 C7 1.405(6)
C6 C10 1.420(6)
C6 Fe1 2.039(4)
C7 C8 1.434(5)
C7 Fe1 2.044(4)
C8 C11 1.434(5)
C8 C9 1.436(5)
C8 Fe1 2.041(3)
C9 C10 1.420(6)
C9 Fe1 2.040(4)
C10 Fe1 2.039(4)
C11 C12 1.183(5)
C12 C13 1.427(5)
C13 C14 1.371(5)
C13 S1 1.758(4)
C14 C15 1.419(5)
C15 C16 1.387(5)
C15 S3 1.742(4)
C16 C17 1.412(5)
C16 S1 1.719(4)
C17 C18 1.381(5)
C17 S2 1.722(3)
C18 C19 1.417(5)
C18 S3 1.744(3)
C19 C20 1.356(5)
C20 S2 1.723(4)
C20 Br1 1.868(4)

loop_
_geom_torsion_atom_site_label_1
_geom_torsion_atom_site_label_2
_geom_torsion_atom_site_label_3
_geom_torsion_atom_site_label_4
_geom_torsion
C5 C1 C2 C3 0.3(4)
Fe1 C1 C2 C3 59.5(3)
C5 C1 C2 Fe1 -59.2(3)
C1 C2 C3 C4 -0.3(4)
Fe1 C2 C3 C4 59.3(2)
C1 C2 C3 Fe1 -59.6(3)
C2 C3 C4 C5 0.1(4)
Fe1 C3 C4 C5 59.4(3)
C2 C3 C4 Fe1 -59.4(3)
C3 C4 C5 C1 0.2(4)
Fe1 C4 C5 C1 59.6(3)
C3 C4 C5 Fe1 -59.5(3)
C2 C1 C5 C4 -0.3(4)
Fe1 C1 C5 C4 -59.7(3)
C2 C1 C5 Fe1 59.4(3)
C10 C6 C7 C8 0.6(4)
Fe1 C6 C7 C8 -58.8(2)
C10 C6 C7 Fe1 59.3(3)
C6 C7 C8 C11 178.1(3)
Fe1 C7 C8 C11 119.2(3)
C6 C7 C8 C9 -0.2(4)
Fe1 C7 C8 C9 -59.2(2)
C6 C7 C8 Fe1 59.0(3)
C7 C8 C9 C10 -0.2(4)
C11 C8 C9 C10 -178.5(3)
Fe1 C8 C9 C10 -59.5(2)
C7 C8 C9 Fe1 59.4(2)
C11 C8 C9 Fe1 -119.0(3)
C8 C9 C10 C6 0.5(4)
Fe1 C9 C10 C6 -58.9(3)
C8 C9 C10 Fe1 59.4(2)
C7 C6 C10 C9 -0.7(4)
Fe1 C6 C10 C9 58.9(3)
C7 C6 C10 Fe1 -59.6(3)
C7 C8 C11 C12 -101(78)
C9 C8 C11 C12 78(78)
Fe1 C8 C11 C12 -11(78)
C8 C11 C12 C13 110(77)
C11 C12 C13 C14 -99(7)
C11 C12 C13 S1 74(7)
C12 C13 C14 C15 172.7(4)
S1 C13 C14 C15 -1.1(4)
C13 C14 C15 C16 0.6(5)
C13 C14 C15 S3 -174.9(3)
C14 C15 C16 C17 -176.7(3)
S3 C15 C16 C17 -0.2(4)
C14 C15 C16 S1 0.1(4)
S3 C15 C16 S1 176.64(18)
C15 C16 C17 C18 0.7(5)
S1 C16 C17 C18 -175.1(3)
C15 C16 C17 S2 177.9(3)
S1 C16 C17 S2 2.1(7)
C16 C17 C18 C19 177.8(3)
S2 C17 C18 C19 -0.1(4)
C16 C17 C18 S3 -0.9(4)
S2 C17 C18 S3 -178.84(18)
C17 C18 C19 C20 0.0(5)
S3 C18 C19 C20 178.4(3)
C18 C19 C20 S2 0.1(4)
C18 C19 C20 Br1 -178.0(3)
C5 C4 Fe1 C10 77.0(3)
C3 C4 Fe1 C10 -163.2(2)
C5 C4 Fe1 C6 45.9(6)
C3 C4 Fe1 C6 165.7(4)
C5 C4 Fe1 C9 118.1(2)
C3 C4 Fe1 C9 -122.1(2)
C3 C4 Fe1 C5 119.8(3)
C5 C4 Fe1 C8 160.4(2)
C3 C4 Fe1 C8 -79.8(3)
C5 C4 Fe1 C2 -81.9(3)
C3 C4 Fe1 C2 37.9(2)
C5 C4 Fe1 C7 -167.8(4)
C3 C4 Fe1 C7 -48.0(5)
C5 C4 Fe1 C3 -119.8(3)
C5 C4 Fe1 C1 -38.2(2)
C3 C4 Fe1 C1 81.6(3)
C9 C10 Fe1 C4 75.3(3)
C6 C10 Fe1 C4 -164.6(2)
C9 C10 Fe1 C6 -120.0(3)
C6 C10 Fe1 C9 120.0(3)
C9 C10 Fe1 C5 116.6(3)
C6 C10 Fe1 C5 -123.4(3)
C9 C10 Fe1 C8 -38.4(2)
C6 C10 Fe1 C8 81.7(2)
C9 C10 Fe1 C2 -168.4(4)
C6 C10 Fe1 C2 -48.4(5)
C9 C10 Fe1 C7 -82.7(2)
C6 C10 Fe1 C7 37.3(2)
C9 C10 Fe1 C3 42.9(6)
C6 C10 Fe1 C3 162.9(4)
C9 C10 Fe1 C1 158.9(2)
C6 C10 Fe1 C1 -81.1(3)
C7 C6 Fe1 C4 160.8(4)
C10 C6 Fe1 C4 41.4(6)
C7 C6 Fe1 C10 119.4(3)
C7 C6 Fe1 C9 82.1(3)
C10 C6 Fe1 C9 -37.3(2)
C7 C6 Fe1 C5 -164.9(2)
C10 C6 Fe1 C5 75.7(3)
C7 C6 Fe1 C8 37.8(2)
C10 C6 Fe1 C8 -81.6(2)
C7 C6 Fe1 C2 -79.9(3)
C10 C6 Fe1 C2 160.7(2)
C10 C6 Fe1 C7 -119.4(3)
C7 C6 Fe1 C3 -44.7(5)
C10 C6 Fe1 C3 -164.1(4)
C7 C6 Fe1 C1 -122.3(3)
C10 C6 Fe1 C1 118.3(2)
C10 C9 Fe1 C4 -122.7(3)
C8 C9 Fe1 C4 118.7(2)
C8 C9 Fe1 C10 -118.6(3)
C10 C9 Fe1 C6 37.3(2)
C8 C9 Fe1 C6 -81.3(2)
C10 C9 Fe1 C5 -81.4(3)
C8 C9 Fe1 C5 160.0(2)
C10 C9 Fe1 C8 118.6(3)
C10 C9 Fe1 C2 167.2(4)
C8 C9 Fe1 C2 48.6(5)
C10 C9 Fe1 C7 80.6(3)
C8 C9 Fe1 C7 -38.0(2)
C10 C9 Fe1 C3 -163.6(2)
C8 C9 Fe1 C3 77.8(3)
C10 C9 Fe1 C1 -50.8(5)
C8 C9 Fe1 C1 -169.4(4)
C1 C5 Fe1 C4 -118.9(4)
C4 C5 Fe1 C10 -121.5(3)
C1 C5 Fe1 C10 119.7(3)
C4 C5 Fe1 C6 -163.0(2)
C1 C5 Fe1 C6 78.2(3)
C4 C5 Fe1 C9 -78.9(3)
C1 C5 Fe1 C9 162.2(2)
C4 C5 Fe1 C8 -45.1(5)
C1 C5 Fe1 C8 -164.0(3)
C4 C5 Fe1 C2 81.3(3)
C1 C5 Fe1 C2 -37.5(3)
C4 C5 Fe1 C7 165.4(4)
C1 C5 Fe1 C7 46.5(6)
C4 C5 Fe1 C3 37.4(2)
C1 C5 Fe1 C3 -81.5(3)
C4 C5 Fe1 C1 118.9(4)
C7 C8 Fe1 C4 162.1(2)
C11 C8 Fe1 C4 41.7(4)
C9 C8 Fe1 C4 -79.0(3)
C7 C8 Fe1 C10 -80.9(2)
C11 C8 Fe1 C10 158.7(4)
C9 C8 Fe1 C10 38.0(2)
C7 C8 Fe1 C6 -37.0(2)
C11 C8 Fe1 C6 -157.4(4)
C9 C8 Fe1 C6 81.9(2)
C7 C8 Fe1 C9 -118.9(3)
C11 C8 Fe1 C9 120.7(4)
C7 C8 Fe1 C5 -165.7(4)
C11 C8 Fe1 C5 73.9(5)
C9 C8 Fe1 C5 -46.8(5)
C7 C8 Fe1 C2 78.9(3)
C11 C8 Fe1 C2 -41.5(4)
C9 C8 Fe1 C2 -162.2(2)
C11 C8 Fe1 C7 -120.4(4)
C9 C8 Fe1 C7 118.9(3)
C7 C8 Fe1 C3 120.2(2)
C11 C8 Fe1 C3 -0.2(4)
C9 C8 Fe1 C3 -120.9(2)
C7 C8 Fe1 C1 48.2(6)
C11 C8 Fe1 C1 -72.2(6)
C9 C8 Fe1 C1 167.1(5)
C1 C2 Fe1 C4 81.4(3)
C3 C2 Fe1 C4 -37.7(2)
C1 C2 Fe1 C10 -44.7(5)
C3 C2 Fe1 C10 -163.8(4)
C1 C2 Fe1 C6 -80.2(3)
C3 C2 Fe1 C6 160.7(2)
C1 C2 Fe1 C9 158.1(4)
C3 C2 Fe1 C9 39.0(6)
C1 C2 Fe1 C5 38.0(3)
C3 C2 Fe1 C5 -81.1(3)
C1 C2 Fe1 C8 -165.2(2)
C3 C2 Fe1 C8 75.6(3)
C1 C2 Fe1 C7 -122.4(3)
C3 C2 Fe1 C7 118.5(2)
C1 C2 Fe1 C3 119.1(4)
C3 C2 Fe1 C1 -119.1(4)
C6 C7 Fe1 C4 -163.3(4)
C8 C7 Fe1 C4 -43.5(5)
C6 C7 Fe1 C10 -37.8(2)
C8 C7 Fe1 C10 82.0(2)
C8 C7 Fe1 C6 119.8(3)
C6 C7 Fe1 C9 -81.7(3)
C8 C7 Fe1 C9 38.1(2)
C6 C7 Fe1 C5 41.9(6)
C8 C7 Fe1 C5 161.7(5)
C6 C7 Fe1 C8 -119.8(3)
C6 C7 Fe1 C2 119.1(3)
C8 C7 Fe1 C2 -121.0(2)
C6 C7 Fe1 C3 161.9(2)
C8 C7 Fe1 C3 -78.3(3)
C6 C7 Fe1 C1 77.3(3)
C8 C7 Fe1 C1 -162.9(2)
C2 C3 Fe1 C4 119.0(3)
C4 C3 Fe1 C10 43.7(6)
C2 C3 Fe1 C10 162.7(4)
C4 C3 Fe1 C6 -167.2(4)
C2 C3 Fe1 C6 -48.1(5)
C4 C3 Fe1 C9 75.6(3)
C2 C3 Fe1 C9 -165.3(2)
C4 C3 Fe1 C5 -37.2(2)
C2 C3 Fe1 C5 81.9(3)
C4 C3 Fe1 C8 118.0(2)
C2 C3 Fe1 C8 -123.0(2)
C4 C3 Fe1 C2 -119.0(3)
C4 C3 Fe1 C7 160.2(2)
C2 C3 Fe1 C7 -80.7(3)
C4 C3 Fe1 C1 -81.4(3)
C2 C3 Fe1 C1 37.6(2)
C2 C1 Fe1 C4 -81.6(3)
C5 C1 Fe1 C4 37.6(3)
C2 C1 Fe1 C10 161.9(2)
C5 C1 Fe1 C10 -79.0(3)
C2 C1 Fe1 C6 119.0(3)
C5 C1 Fe1 C6 -121.8(3)
C2 C1 Fe1 C9 -161.3(4)
C5 C1 Fe1 C9 -42.2(6)
C2 C1 Fe1 C5 -119.1(4)
C2 C1 Fe1 C8 40.7(6)
C5 C1 Fe1 C8 159.8(5)
C5 C1 Fe1 C2 119.1(4)
C2 C1 Fe1 C7 77.3(3)
C5 C1 Fe1 C7 -163.5(3)
C2 C1 Fe1 C3 -37.8(2)
C5 C1 Fe1 C3 81.3(3)
C15 C16 S1 C13 -0.6(3)
C17 C16 S1 C13 175.2(4)
C14 C13 S1 C16 1.0(3)
C12 C13 S1 C16 -173.5(3)
C18 C17 S2 C20 0.1(3)
C16 C17 S2 C20 -177.1(4)
C19 C20 S2 C17 -0.1(3)
Br1 C20 S2 C17 178.2(2)
C16 C15 S3 C18 -0.3(3)
C14 C15 S3 C18 175.3(4)
C17 C18 S3 C15 0.7(3)
C19 C18 S3 C15 -177.8(4)
